data_4000536
_journal_name_full 'Chemistry of Materials'
_journal_paper_doi 10.1021/cm049411v
_journal_year 2005
_chemical_formula_sum 'C8 H24 Ga2 N4 O22 P4 V2'
_chemical_formula_weight 893.51
_space_group_IT_number 61
_symmetry_cell_setting orthorhombic
_symmetry_space_group_name_Hall '-P 2ac 2ab'
_symmetry_space_group_name_H-M 'P b c a'
_cell_angle_alpha 90.00
_cell_angle_beta 90.00
_cell_angle_gamma 90.00
_cell_formula_units_Z 4
_cell_length_a 15.8224(7)
_cell_length_b 9.0385(4)
_cell_length_c 17.4504(8)
_cell_measurement_temperature 293(2)
_cell_volume 2495.59(19)
_diffrn_ambient_temperature 293(2)
_exptl_crystal_density_diffrn 2.378
_exptl_crystal_density_meas ?
_cod_depositor_comments
;
The following automatic conversions were performed:
'_symmetry_cell_setting' value 'Orthorhombic' changed to 'orthorhombic'
according to '/home/saulius/struct/CIF-dictionaries/cif_core.dic'
dictionary named 'cif_core.dic' version 2.4.1 from 2010-06-29.

Automatic conversion script
Id: cif_fix_enum 1527 2010-12-29 10:47:43Z saulius 
;
_cod_original_sg_symbol_H-M Pbca
_cod_database_code 4000536

loop_
_symmetry_equiv_pos_as_xyz
'x, y, z'
'-x+1/2, -y, z+1/2'
'-x, y+1/2, -z+1/2'
'x+1/2, -y+1/2, -z'
'-x, -y, -z'
'x-1/2, y, -z-1/2'
'x, -y-1/2, z-1/2'
'-x-1/2, y-1/2, z'

loop_
_atom_site_label
_atom_site_type_symbol
_atom_site_fract_x
_atom_site_fract_y
_atom_site_fract_z
_atom_site_U_iso_or_equiv
_atom_site_adp_type
_atom_site_occupancy
_atom_site_symmetry_multiplicity
_atom_site_calc_flag
_atom_site_refinement_flags
_atom_site_disorder_assembly
_atom_site_disorder_group
Ga1 Ga 0.130596(19) 0.43061(3) 0.490858(19) 0.01752(10) Uani 1 1 d . . .
V1 V 0.38370(3) 0.37729(5) 0.60194(3) 0.01367(11) Uani 1 1 d . . .
P1 P 0.02082(5) 0.55143(8) 0.61986(4) 0.01828(16) Uani 1 1 d . . .
P2 P 0.27153(4) 0.66020(8) 0.53518(4) 0.01680(16) Uani 1 1 d . . .
O1 O 0.07571(15) 0.4290(3) 0.58225(14) 0.0312(5) Uani 1 1 d . . .
O2 O 0.02645(15) 0.5321(3) 0.70551(13) 0.0359(6) Uani 1 1 d . . .
O3 O -0.07173(13) 0.5201(3) 0.59495(13) 0.0276(5) Uani 1 1 d . . .
O4 O 0.04675(15) 0.6996(3) 0.58795(15) 0.0361(6) Uani 1 1 d . . .
O5 O 0.21686(14) 0.5625(2) 0.48325(12) 0.0244(5) Uani 1 1 d . . .
O6 O 0.33097(14) 0.7417(2) 0.47863(12) 0.0250(5) Uani 1 1 d . . .
O7 O 0.32328(14) 0.5698(2) 0.59141(13) 0.0254(5) Uani 1 1 d . . .
O8 O 0.22066(13) 0.7734(2) 0.57951(13) 0.0275(5) Uani 1 1 d . . .
O9 O 0.40995(14) 0.3988(2) 0.47887(12) 0.0247(5) Uani 1 1 d . . .
O10 O 0.49380(13) 0.5030(2) 0.59963(12) 0.0240(5) Uani 1 1 d . . .
O11 O 0.38185(15) 0.3807(3) 0.69676(14) 0.0334(5) Uani 1 1 d . . .
N1 N 0.3984(2) 0.7264(4) 0.71999(18) 0.0394(7) Uani 1 1 d . . .
N2 N 0.1178(2) 0.6962(4) 0.8182(2) 0.0474(9) Uani 1 1 d . . .
C1 C 0.47566(17) 0.4697(3) 0.46539(16) 0.0192(6) Uani 1 1 d . . .
C2 C 0.3234(3) 0.7593(5) 0.7698(2) 0.0532(11) Uani 1 1 d . . .
C3 C 0.2670(3) 0.6312(6) 0.7783(3) 0.0595(13) Uani 1 1 d . . .
C4 C 0.2012(3) 0.6490(7) 0.8422(3) 0.0658(15) Uani 1 1 d . . .
HN1A H 0.3745 0.6670 0.6780 0.050 Uiso 1 1 d . . .
HN1B H 0.4222 0.8104 0.7130 0.050 Uiso 1 1 d . . .
HN1C H 0.4326 0.6562 0.7485 0.050 Uiso 1 1 d . . .
HN2A H 0.1163 0.7859 0.7890 0.050 Uiso 1 1 d . . .
HN2B H 0.0858 0.7145 0.8659 0.050 Uiso 1 1 d . . .
HN2C H 0.0948 0.6231 0.7793 0.050 Uiso 1 1 d . . .
HC2A H 0.3527 0.7929 0.8191 0.050 Uiso 1 1 d . . .
HC2B H 0.2849 0.8365 0.7456 0.050 Uiso 1 1 d . . .
HC3A H 0.2393 0.6081 0.7288 0.050 Uiso 1 1 d . . .
HC3B H 0.3081 0.5359 0.8067 0.050 Uiso 1 1 d . . .
HC4A H 0.1960 0.5554 0.8696 0.060 Uiso 1 1 d . . .
HC4B H 0.2227 0.7192 0.8798 0.060 Uiso 1 1 d . . .
